data_4106142
loop_
_publ_author_name
'Nicholas D. Ball'
'J. Brannon Gary'
'Yingda Ye'
'Melanie S. Sanford'

_publ_section_title
;
 Mechanistic and Computational Studies of Oxidatively-Induced Aryl-CF3
 Bond-Formation at Pd: Rational Design of Room Temperature Aryl
 Trifluoromethylation
;
_journal_name_full 'Journal of the American Chemical Society'
_journal_page_first 7577
_journal_page_last 7584
_journal_paper_doi 10.1021/ja201726q
_journal_volume 133
_journal_year 2011
_chemical_formula_moiety 'C25 H28 F4 N2 Pd'
_chemical_formula_sum 'C25 H28 F4 N2 Pd'
_chemical_formula_weight 538.89
_chemical_name_systematic
;
 ?
;
_space_group_IT_number 2
_symmetry_cell_setting triclinic
_symmetry_space_group_name_Hall '-P 1'
_symmetry_space_group_name_H-M 'P -1'
_atom_sites_solution_hydrogens geom
_atom_sites_solution_primary direct
_atom_sites_solution_secondary difmap
_audit_creation_method SHELXL-97
_cell_angle_alpha 81.3678(13)
_cell_angle_beta 77.0299(13)
_cell_angle_gamma 70.7556(13)
_cell_formula_units_Z 4
_cell_length_a 9.4386(8)
_cell_length_b 12.6588(10)
_cell_length_c 20.9666(18)
_cell_measurement_reflns_used 9833
_cell_measurement_temperature 85(2)
_cell_measurement_theta_max 28.28
_cell_measurement_theta_min 2.35
_cell_volume 2296.9(3)
_computing_cell_refinement 'Bruker CELL_NOW'
_computing_data_collection 'Bruker SMART-APEX'
_computing_data_reduction 'Bruker SAINT'
_computing_molecular_graphics 'Bruker SHELXTL'
_computing_publication_material 'Bruker SHELXTL'
_computing_structure_refinement 'SHELXL-97 (Sheldrick, 2008)'
_computing_structure_solution 'SHELXS-97 (Sheldrick, 2008)'
_diffrn_ambient_temperature 85(2)
_diffrn_measured_fraction_theta_full 0.994
_diffrn_measured_fraction_theta_max 0.994
_diffrn_measurement_device_type 'CCD area detector'
_diffrn_measurement_method 'phi and omega scans'
_diffrn_radiation_monochromator graphite
_diffrn_radiation_source 'fine-focus sealed tube'
_diffrn_radiation_type MoK\a
_diffrn_radiation_wavelength 0.71073
_diffrn_reflns_av_R_equivalents 0.0518
_diffrn_reflns_av_sigmaI/netI 0.0318
_diffrn_reflns_limit_h_max 12
_diffrn_reflns_limit_h_min -12
_diffrn_reflns_limit_k_max 16
_diffrn_reflns_limit_k_min -16
_diffrn_reflns_limit_l_max 28
_diffrn_reflns_limit_l_min -28
_diffrn_reflns_number 89574
_diffrn_reflns_theta_full 28.36
_diffrn_reflns_theta_max 28.36
_diffrn_reflns_theta_min 1.91
_exptl_absorpt_coefficient_mu 0.855
_exptl_absorpt_correction_T_max 0.9194
_exptl_absorpt_correction_T_min 0.9043
_exptl_absorpt_correction_type multi-scan
_exptl_absorpt_process_details
;
  Blessing, R. Acta Cryst. (1995) A51 33-38.
  Sheldrick, G.  SADABS (Version 2008/1) Bruker AXS area
  detector absorption and other corrections, University of
  Gottingen, Germany 2008.
;
_exptl_crystal_colour colorless
_exptl_crystal_density_diffrn 1.558
_exptl_crystal_description plate
_exptl_crystal_F_000 1096
_exptl_crystal_size_max 0.12
_exptl_crystal_size_mid 0.12
_exptl_crystal_size_min 0.10
_refine_diff_density_max 1.237
_refine_diff_density_min -0.778
_refine_diff_density_rms 0.114
_refine_ls_extinction_method none
_refine_ls_goodness_of_fit_ref 1.034
_refine_ls_hydrogen_treatment constr
_refine_ls_matrix_type full
_refine_ls_number_parameters 590
_refine_ls_number_reflns 17102
_refine_ls_number_restraints 0
_refine_ls_restrained_S_all 1.034
_refine_ls_R_factor_all 0.0580
_refine_ls_R_factor_gt 0.0441
_refine_ls_shift/su_max 0.001
_refine_ls_shift/su_mean 0.000
_refine_ls_structure_factor_coef Fsqd
_refine_ls_weighting_details 'calc w=1/[\s^2^(Fo^2^)+(0.0517P)^2^+3.9281P] where P=(Fo^2^+2Fc^2^)/3'
_refine_ls_weighting_scheme calc
_refine_ls_wR_factor_gt 0.1050
_refine_ls_wR_factor_ref 0.1126
_reflns_number_gt 14015
_reflns_number_total 17102
_reflns_threshold_expression >2sigma(I)
_cod_data_source_file ja201726q_si_001.cif
_cod_data_source_block nb198
_cod_database_code 4106142

loop_
_symmetry_equiv_pos_as_xyz
'x, y, z'
'-x, -y, -z'

loop_
_atom_site_label
_atom_site_type_symbol
_atom_site_fract_x
_atom_site_fract_y
_atom_site_fract_z
_atom_site_U_iso_or_equiv
_atom_site_adp_type
_atom_site_occupancy
_atom_site_symmetry_multiplicity
_atom_site_calc_flag
_atom_site_refinement_flags
Pd1 Pd 0.69415(3) 0.54278(2) 0.350469(11) 0.01849(6) Uani 1 1 d .
Pd2 Pd 0.78354(3) 1.07353(2) 0.144037(11) 0.01896(6) Uani 1 1 d .
F1 F 0.7422(3) 0.6646(2) 0.05212(10) 0.0491(6) Uani 1 1 d .
F2 F 0.9537(3) 0.59504(19) 0.36484(14) 0.0489(6) Uani 1 1 d .
F3 F 0.8126(3) 0.73635(18) 0.31573(10) 0.0359(5) Uani 1 1 d .
F4 F 0.7435(3) 0.70009(19) 0.41776(10) 0.0414(6) Uani 1 1 d .
F5 F 0.7221(3) 1.06205(19) 0.44358(10) 0.0406(5) Uani 1 1 d .
F6 F 0.5532(3) 1.2712(2) 0.11056(17) 0.0639(8) Uani 1 1 d .
F7 F 0.6552(4) 1.30682(19) 0.18188(12) 0.0578(8) Uani 1 1 d .
F8 F 0.7756(3) 1.28692(19) 0.08412(13) 0.0488(6) Uani 1 1 d .
N1 N 0.5669(3) 0.4332(2) 0.35158(12) 0.0194(5) Uani 1 1 d .
N2 N 0.6924(3) 0.4616(2) 0.44786(12) 0.0184(5) Uani 1 1 d .
N3 N 0.9060(3) 0.9013(2) 0.14375(12) 0.0188(5) Uani 1 1 d .
N4 N 0.7963(3) 1.0406(2) 0.04534(13) 0.0208(5) Uani 1 1 d .
C1 C 0.7088(4) 0.5915(3) 0.25432(16) 0.0234(7) Uani 1 1 d .
C2 C 0.6518(4) 0.7005(3) 0.22643(17) 0.0280(7) Uani 1 1 d .
H2A H 0.6041 0.7597 0.2545 0.034 Uiso 1 1 calc R
C3 C 0.6625(4) 0.7257(3) 0.15857(18) 0.0308(8) Uani 1 1 d .
H3A H 0.6231 0.8008 0.1408 0.037 Uiso 1 1 calc R
C4 C 0.7303(5) 0.6407(3) 0.11852(17) 0.0336(8) Uani 1 1 d .
C5 C 0.7878(4) 0.5355(4) 0.14272(16) 0.0311(9) Uani 1 1 d .
H5A H 0.8373 0.4783 0.1134 0.037 Uiso 1 1 calc R
C6 C 0.7772(4) 0.5070(3) 0.21023(17) 0.0289(7) Uani 1 1 d .
H6A H 0.8159 0.4309 0.2264 0.035 Uiso 1 1 calc R
C7 C 0.4944(4) 0.4271(3) 0.30486(16) 0.0239(6) Uani 1 1 d .
H7A H 0.5100 0.4693 0.2639 0.029 Uiso 1 1 calc R
C8 C 0.3978(4) 0.3620(3) 0.31345(15) 0.0242(6) Uani 1 1 d .
H8A H 0.3509 0.3593 0.2784 0.029 Uiso 1 1 calc R
C9 C 0.3689(3) 0.3008(3) 0.37294(15) 0.0201(6) Uani 1 1 d .
C10 C 0.4460(3) 0.3058(3) 0.42107(15) 0.0202(6) Uani 1 1 d .
H10A H 0.4316 0.2643 0.4624 0.024 Uiso 1 1 calc R
C11 C 0.5439(3) 0.3710(2) 0.40946(14) 0.0191(6) Uani 1 1 d .
C12 C 0.6295(3) 0.3772(2) 0.45939(14) 0.0182(6) Uani 1 1 d .
C13 C 0.6455(3) 0.3003(3) 0.51374(14) 0.0197(6) Uani 1 1 d .
H13A H 0.5993 0.2423 0.5200 0.024 Uiso 1 1 calc R
C14 C 0.7283(3) 0.3068(3) 0.55929(16) 0.0209(6) Uani 1 1 d .
C15 C 0.7890(4) 0.3958(3) 0.54790(16) 0.0227(6) Uani 1 1 d .
H15A H 0.8442 0.4056 0.5781 0.027 Uiso 1 1 calc R
C16 C 0.7691(3) 0.4702(3) 0.49278(15) 0.0206(6) Uani 1 1 d .
H16A H 0.8116 0.5302 0.4863 0.025 Uiso 1 1 calc R
C17 C 0.2521(4) 0.2368(3) 0.38558(17) 0.0228(7) Uani 1 1 d .
C18 C 0.2654(4) 0.1768(3) 0.32471(18) 0.0323(8) Uani 1 1 d .
H18A H 0.2393 0.2328 0.2880 0.048 Uiso 1 1 calc R
H18B H 0.1950 0.1318 0.3348 0.048 Uiso 1 1 calc R
H18C H 0.3703 0.1276 0.3126 0.048 Uiso 1 1 calc R
C19 C 0.0929(4) 0.3218(4) 0.4002(3) 0.0450(11) Uani 1 1 d .
H19A H 0.0845 0.3607 0.4386 0.067 Uiso 1 1 calc R
H19B H 0.0158 0.2826 0.4092 0.067 Uiso 1 1 calc R
H19C H 0.0764 0.3766 0.3622 0.067 Uiso 1 1 calc R
C20 C 0.2735(5) 0.1480(3) 0.44415(18) 0.0326(8) Uani 1 1 d .
H20A H 0.3788 0.0977 0.4372 0.049 Uiso 1 1 calc R
H20B H 0.2029 0.1044 0.4481 0.049 Uiso 1 1 calc R
H20C H 0.2524 0.1852 0.4845 0.049 Uiso 1 1 calc R
C21 C 0.7576(4) 0.2188(3) 0.61717(16) 0.0239(7) Uani 1 1 d .
C22 C 0.6492(4) 0.1477(3) 0.62938(17) 0.0279(7) Uani 1 1 d .
H22A H 0.5433 0.1969 0.6362 0.042 Uiso 1 1 calc R
H22B H 0.6661 0.0956 0.6685 0.042 Uiso 1 1 calc R
H22C H 0.6689 0.1051 0.5913 0.042 Uiso 1 1 calc R
C23 C 0.7351(5) 0.2761(3) 0.67987(17) 0.0325(8) Uani 1 1 d .
H23A H 0.8075 0.3189 0.6736 0.049 Uiso 1 1 calc R
H23B H 0.7528 0.2190 0.7168 0.049 Uiso 1 1 calc R
H23C H 0.6305 0.3271 0.6892 0.049 Uiso 1 1 calc R
C24 C 0.9237(5) 0.1434(4) 0.6012(2) 0.0441(11) Uani 1 1 d .
H24A H 0.9389 0.1068 0.5611 0.066 Uiso 1 1 calc R
H24B H 0.9456 0.0861 0.6377 0.066 Uiso 1 1 calc R
H24C H 0.9926 0.1891 0.5946 0.066 Uiso 1 1 calc R
C25 C 0.8061(4) 0.6481(3) 0.35962(16) 0.0255(7) Uani 1 1 d .
C26 C 0.7601(4) 1.0810(3) 0.24111(16) 0.0229(7) Uani 1 1 d .
C27 C 0.8160(4) 1.1471(3) 0.27068(17) 0.0278(7) Uani 1 1 d .
H27A H 0.8635 1.1979 0.2436 0.033 Uiso 1 1 calc R
C28 C 0.8046(4) 1.1412(3) 0.33812(19) 0.0297(8) Uani 1 1 d .
H28A H 0.8438 1.1865 0.3573 0.036 Uiso 1 1 calc R
C29 C 0.7340(4) 1.0670(3) 0.37680(17) 0.0311(8) Uani 1 1 d .
C30 C 0.6793(4) 1.0035(3) 0.35054(17) 0.0312(8) Uani 1 1 d .
H30A H 0.6309 0.9540 0.3784 0.037 Uiso 1 1 calc R
C31 C 0.6911(4) 1.0077(3) 0.28309(16) 0.0253(7) Uani 1 1 d .
H31A H 0.6521 0.9605 0.2653 0.030 Uiso 1 1 calc R
C32 C 0.9734(4) 0.8366(3) 0.19207(15) 0.0226(6) Uani 1 1 d .
H32A H 0.9524 0.8662 0.2334 0.027 Uiso 1 1 calc R
C33 C 1.0718(4) 0.7292(3) 0.18459(15) 0.0224(6) Uani 1 1 d .
H33A H 1.1147 0.6864 0.2208 0.027 Uiso 1 1 calc R
C34 C 1.1090(4) 0.6826(3) 0.12457(16) 0.0208(6) Uani 1 1 d .
C35 C 1.0364(3) 0.7489(2) 0.07486(15) 0.0200(6) Uani 1 1 d .
H35A H 1.0548 0.7205 0.0333 0.024 Uiso 1 1 calc R
C36 C 0.9370(3) 0.8563(2) 0.08564(15) 0.0185(6) Uani 1 1 d .
C37 C 0.8598(3) 0.9307(2) 0.03379(15) 0.0190(6) Uani 1 1 d .
C38 C 0.8504(3) 0.8900(3) -0.02271(15) 0.0208(6) Uani 1 1 d .
H38A H 0.8958 0.8124 -0.0291 0.025 Uiso 1 1 calc R
C39 C 0.7747(4) 0.9622(3) -0.07016(16) 0.0213(6) Uani 1 1 d .
C40 C 0.7142(4) 1.0750(3) -0.05788(16) 0.0258(7) Uani 1 1 d .
H40A H 0.6639 1.1281 -0.0891 0.031 Uiso 1 1 calc R
C41 C 0.7262(4) 1.1105(3) -0.00104(15) 0.0243(6) Uani 1 1 d .
H41A H 0.6830 1.1880 0.0058 0.029 Uiso 1 1 calc R
C42 C 1.2290(4) 0.5678(3) 0.11493(17) 0.0237(7) Uani 1 1 d .
C43 C 1.1980(4) 0.4832(3) 0.17224(18) 0.0312(8) Uani 1 1 d .
H43A H 1.1979 0.5108 0.2135 0.047 Uiso 1 1 calc R
H43B H 1.2780 0.4108 0.1663 0.047 Uiso 1 1 calc R
H43C H 1.0984 0.4738 0.1736 0.047 Uiso 1 1 calc R
C44 C 1.2298(5) 0.5213(3) 0.05130(19) 0.0375(10) Uani 1 1 d .
H44A H 1.1273 0.5185 0.0512 0.056 Uiso 1 1 calc R
H44B H 1.3026 0.4455 0.0486 0.056 Uiso 1 1 calc R
H44C H 1.2599 0.5702 0.0135 0.056 Uiso 1 1 calc R
C45 C 1.3862(4) 0.5810(4) 0.1126(2) 0.0394(9) Uani 1 1 d .
H45A H 1.4076 0.6339 0.0753 0.059 Uiso 1 1 calc R
H45B H 1.4648 0.5079 0.1074 0.059 Uiso 1 1 calc R
H45C H 1.3864 0.6095 0.1535 0.059 Uiso 1 1 calc R
C46 C 0.7516(4) 0.9201(3) -0.13022(16) 0.0251(7) Uani 1 1 d .
C47 C 0.8477(5) 0.7972(3) -0.13869(18) 0.0334(8) Uani 1 1 d .
H47A H 0.9558 0.7894 -0.1418 0.050 Uiso 1 1 calc R
H47B H 0.8337 0.7742 -0.1789 0.050 Uiso 1 1 calc R
H47C H 0.8149 0.7494 -0.1008 0.050 Uiso 1 1 calc R
C48 C 0.7927(4) 0.9926(3) -0.19226(17) 0.0306(8) Uani 1 1 d .
H48A H 0.7302 1.0710 -0.1874 0.046 Uiso 1 1 calc R
H48B H 0.7731 0.9663 -0.2301 0.046 Uiso 1 1 calc R
H48C H 0.9010 0.9869 -0.1990 0.046 Uiso 1 1 calc R
C49 C 0.5821(5) 0.9293(4) -0.1198(2) 0.0429(10) Uani 1 1 d .
H49A H 0.5559 0.8816 -0.0806 0.064 Uiso 1 1 calc R
H49B H 0.5623 0.9047 -0.1582 0.064 Uiso 1 1 calc R
H49C H 0.5198 1.0075 -0.1141 0.064 Uiso 1 1 calc R
C50 C 0.6843(4) 1.2398(3) 0.13364(16) 0.0242(6) Uani 1 1 d .

loop_
_atom_site_aniso_label
_atom_site_aniso_U_11
_atom_site_aniso_U_22
_atom_site_aniso_U_33
_atom_site_aniso_U_23
_atom_site_aniso_U_13
_atom_site_aniso_U_12
Pd1 0.02209(12) 0.01706(12) 0.01784(11) -0.00087(9) -0.00336(9) -0.00854(9)
Pd2 0.02018(11) 0.01459(12) 0.02038(12) -0.00198(9) -0.00073(9) -0.00484(9)
F1 0.0792(18) 0.0647(17) 0.0208(10) 0.0067(10) -0.0126(11) -0.0475(15)
F2 0.0364(12) 0.0332(12) 0.0882(19) -0.0067(12) -0.0289(13) -0.0132(10)
F3 0.0584(14) 0.0295(11) 0.0308(11) 0.0072(8) -0.0146(10) -0.0283(10)
F4 0.0696(16) 0.0386(12) 0.0262(11) -0.0082(9) -0.0013(10) -0.0329(12)
F5 0.0536(14) 0.0348(12) 0.0268(11) -0.0076(9) -0.0106(10) -0.0006(10)
F6 0.0525(15) 0.0271(12) 0.117(3) -0.0171(14) -0.0475(16) 0.0064(11)
F7 0.108(2) 0.0218(11) 0.0321(12) -0.0065(9) -0.0129(13) -0.0027(13)
F8 0.0546(15) 0.0275(12) 0.0542(15) 0.0059(10) 0.0032(12) -0.0119(11)
N1 0.0217(12) 0.0177(12) 0.0200(12) -0.0011(9) -0.0046(10) -0.0076(10)
N2 0.0198(12) 0.0177(12) 0.0191(12) -0.0037(9) -0.0035(10) -0.0066(10)
N3 0.0196(12) 0.0155(11) 0.0220(12) -0.0004(9) -0.0045(10) -0.0063(9)
N4 0.0201(13) 0.0181(12) 0.0222(13) 0.0003(10) -0.0024(10) -0.0051(10)
C1 0.0282(17) 0.0267(16) 0.0198(15) -0.0014(12) -0.0032(14) -0.0157(13)
C2 0.0291(17) 0.0280(17) 0.0294(17) 0.0001(13) -0.0056(14) -0.0132(13)
C3 0.0353(19) 0.0301(19) 0.0312(18) 0.0065(15) -0.0123(15) -0.0157(15)
C4 0.046(2) 0.044(2) 0.0213(16) 0.0096(15) -0.0086(15) -0.0310(18)
C5 0.0219(16) 0.061(3) 0.0116(14) -0.0037(15) 0.0050(12) -0.0198(16)
C6 0.0362(19) 0.0270(17) 0.0278(17) -0.0045(13) -0.0041(14) -0.0156(14)
C7 0.0289(16) 0.0235(15) 0.0211(15) -0.0012(12) -0.0066(12) -0.0093(13)
C8 0.0278(16) 0.0260(16) 0.0225(15) -0.0035(12) -0.0080(12) -0.0102(13)
C9 0.0181(14) 0.0203(15) 0.0224(15) -0.0069(12) -0.0024(11) -0.0053(12)
C10 0.0231(15) 0.0183(14) 0.0195(14) 0.0003(11) -0.0050(12) -0.0068(11)
C11 0.0212(14) 0.0166(14) 0.0193(14) -0.0011(11) -0.0043(11) -0.0053(11)
C12 0.0175(14) 0.0186(14) 0.0194(14) -0.0047(11) -0.0034(11) -0.0056(11)
C13 0.0221(14) 0.0180(14) 0.0197(14) -0.0010(11) -0.0052(11) -0.0062(11)
C14 0.0169(14) 0.0232(16) 0.0194(14) -0.0022(12) -0.0022(11) -0.0026(12)
C15 0.0233(15) 0.0248(16) 0.0222(15) -0.0036(12) -0.0076(12) -0.0076(12)
C16 0.0212(14) 0.0215(15) 0.0211(14) -0.0034(11) -0.0042(11) -0.0084(12)
C17 0.0208(15) 0.0237(16) 0.0275(16) -0.0058(13) -0.0041(12) -0.0098(13)
C18 0.039(2) 0.035(2) 0.0322(19) -0.0044(15) -0.0129(15) -0.0188(16)
C19 0.0213(17) 0.034(2) 0.081(3) -0.019(2) 0.0005(18) -0.0108(16)
C20 0.040(2) 0.034(2) 0.0310(18) -0.0007(15) -0.0052(15) -0.0236(17)
C21 0.0245(15) 0.0262(17) 0.0217(15) 0.0022(13) -0.0089(12) -0.0076(14)
C22 0.0393(19) 0.0251(17) 0.0243(16) 0.0042(13) -0.0118(14) -0.0153(15)
C23 0.045(2) 0.039(2) 0.0249(17) 0.0072(15) -0.0147(15) -0.0266(18)
C24 0.031(2) 0.038(2) 0.048(2) 0.0133(19) -0.0079(18) 0.0020(17)
C25 0.0316(17) 0.0220(16) 0.0225(15) 0.0013(14) -0.0065(13) -0.0081(14)
C26 0.0226(15) 0.0198(14) 0.0238(16) -0.0057(12) -0.0013(13) -0.0033(12)
C27 0.0247(16) 0.0236(16) 0.0338(18) -0.0064(13) -0.0015(13) -0.0066(13)
C28 0.0271(17) 0.0257(18) 0.0355(19) -0.0106(14) -0.0071(15) -0.0030(13)
C29 0.0293(18) 0.0243(17) 0.0266(17) -0.0004(13) -0.0018(14) 0.0058(13)
C30 0.0209(16) 0.036(2) 0.0209(16) -0.0046(14) 0.0003(13) 0.0111(14)
C31 0.0261(16) 0.0221(16) 0.0258(16) -0.0021(12) -0.0016(13) -0.0068(13)
C32 0.0265(16) 0.0205(15) 0.0219(15) -0.0029(11) -0.0058(12) -0.0074(12)
C33 0.0270(15) 0.0206(15) 0.0195(14) -0.0011(12) -0.0087(12) -0.0047(12)
C34 0.0230(15) 0.0161(14) 0.0243(15) -0.0017(11) -0.0067(12) -0.0058(12)
C35 0.0217(14) 0.0194(14) 0.0193(14) -0.0034(11) -0.0045(11) -0.0054(11)
C36 0.0179(14) 0.0176(14) 0.0203(14) -0.0011(11) -0.0046(11) -0.0055(11)
C37 0.0161(13) 0.0179(14) 0.0223(15) -0.0019(11) -0.0040(11) -0.0040(11)
C38 0.0193(14) 0.0175(14) 0.0253(15) -0.0005(11) -0.0051(12) -0.0050(11)
C39 0.0172(14) 0.0242(16) 0.0233(16) 0.0027(13) -0.0033(12) -0.0098(12)
C40 0.0231(16) 0.0257(16) 0.0250(16) 0.0052(12) -0.0052(13) -0.0056(13)
C41 0.0235(15) 0.0189(15) 0.0252(15) 0.0027(12) -0.0023(12) -0.0030(12)
C42 0.0251(16) 0.0170(14) 0.0256(16) -0.0018(12) -0.0067(13) -0.0007(12)
C43 0.039(2) 0.0224(17) 0.0293(18) 0.0013(14) -0.0082(15) -0.0056(14)
C44 0.051(2) 0.0224(18) 0.0294(19) -0.0052(14) -0.0124(17) 0.0063(16)
C45 0.0256(18) 0.0234(19) 0.064(3) -0.0030(18) -0.0061(18) -0.0030(15)
C46 0.0281(16) 0.0301(18) 0.0222(16) 0.0038(13) -0.0089(13) -0.0157(14)
C47 0.051(2) 0.0292(19) 0.0248(17) 0.0014(14) -0.0149(16) -0.0159(16)
C48 0.040(2) 0.0309(19) 0.0246(17) 0.0027(14) -0.0108(15) -0.0158(16)
C49 0.036(2) 0.055(3) 0.048(2) 0.000(2) -0.0142(18) -0.025(2)
C50 0.0298(16) 0.0183(15) 0.0245(15) -0.0051(14) -0.0041(13) -0.0067(13)

loop_
_atom_type_symbol
_atom_type_description
_atom_type_scat_dispersion_real
_atom_type_scat_dispersion_imag
_atom_type_scat_source
C C 0.0033 0.0016 'International Tables Vol C Tables 4.2.6.8 and 6.1.1.4'
H H 0.0000 0.0000 'International Tables Vol C Tables 4.2.6.8 and 6.1.1.4'
F F 0.0171 0.0103 'International Tables Vol C Tables 4.2.6.8 and 6.1.1.4'
N N 0.0061 0.0033 'International Tables Vol C Tables 4.2.6.8 and 6.1.1.4'
Pd Pd -0.9988 1.0072 'International Tables Vol C Tables 4.2.6.8 and 6.1.1.4'

loop_
_geom_angle_atom_site_label_1
_geom_angle_atom_site_label_2
_geom_angle_atom_site_label_3
_geom_angle
C1 Pd1 C25 89.99(13)
C1 Pd1 N1 95.58(11)
C25 Pd1 N1 173.92(12)
C1 Pd1 N2 169.99(11)
C25 Pd1 N2 96.67(11)
N1 Pd1 N2 78.13(10)
C50 Pd2 C26 89.95(13)
C50 Pd2 N3 172.84(12)
C26 Pd2 N3 95.66(11)
C50 Pd2 N4 97.22(11)
C26 Pd2 N4 170.25(11)
N3 Pd2 N4 77.75(10)
C7 N1 C11 117.2(3)
C7 N1 Pd1 127.4(2)
C11 N1 Pd1 114.96(19)
C16 N2 C12 117.1(3)
C16 N2 Pd1 127.8(2)
C12 N2 Pd1 113.84(19)
C32 N3 C36 117.0(3)
C32 N3 Pd2 126.5(2)
C36 N3 Pd2 115.84(19)
C41 N4 C37 117.3(3)
C41 N4 Pd2 127.5(2)
C37 N4 Pd2 113.9(2)
C2 C1 C6 116.2(3)
C2 C1 Pd1 126.5(3)
C6 C1 Pd1 117.2(2)
C1 C2 C3 122.4(3)
C4 C3 C2 118.7(3)
C5 C4 C3 121.2(3)
C5 C4 F1 119.6(4)
C3 C4 F1 119.1(3)
C4 C5 C6 121.6(4)
C5 C6 C1 119.8(3)
N1 C7 C8 123.1(3)
C7 C8 C9 120.5(3)
C8 C9 C10 116.3(3)
C8 C9 C17 121.4(3)
C10 C9 C17 122.2(3)
C9 C10 C11 120.8(3)
N1 C11 C10 122.0(3)
N1 C11 C12 115.8(3)
C10 C11 C12 122.2(3)
N2 C12 C13 122.4(3)
N2 C12 C11 115.7(3)
C13 C12 C11 121.9(3)
C12 C13 C14 120.8(3)
C13 C14 C15 116.3(3)
C13 C14 C21 122.2(3)
C15 C14 C21 121.4(3)
C16 C15 C14 120.2(3)
N2 C16 C15 123.1(3)
C9 C17 C19 107.9(3)
C9 C17 C20 112.1(3)
C19 C17 C20 108.9(3)
C9 C17 C18 110.6(3)
C19 C17 C18 109.3(3)
C20 C17 C18 108.0(3)
C14 C21 C22 111.5(3)
C14 C21 C24 107.8(3)
C22 C21 C24 109.9(3)
C14 C21 C23 110.1(3)
C22 C21 C23 108.5(3)
C24 C21 C23 109.1(3)
F3 C25 F2 104.0(3)
F3 C25 F4 101.6(3)
F2 C25 F4 103.6(3)
F3 C25 Pd1 121.9(2)
F2 C25 Pd1 113.0(2)
F4 C25 Pd1 110.7(2)
C27 C26 C31 116.7(3)
C27 C26 Pd2 126.0(3)
C31 C26 Pd2 117.1(2)
C28 C27 C26 122.3(3)
C27 C28 C29 117.9(3)
C30 C29 F5 121.0(3)
C30 C29 C28 121.4(3)
F5 C29 C28 117.6(4)
C29 C30 C31 121.4(4)
C30 C31 C26 120.3(3)
N3 C32 C33 123.1(3)
C32 C33 C34 120.8(3)
C35 C34 C33 116.0(3)
C35 C34 C42 123.5(3)
C33 C34 C42 120.4(3)
C36 C35 C34 120.5(3)
N3 C36 C35 122.5(3)
N3 C36 C37 115.1(3)
C35 C36 C37 122.3(3)
N4 C37 C38 122.0(3)
N4 C37 C36 115.9(3)
C38 C37 C36 122.1(3)
C37 C38 C39 120.6(3)
C40 C39 C38 116.2(3)
C40 C39 C46 121.4(3)
C38 C39 C46 122.4(3)
C41 C40 C39 120.7(3)
N4 C41 C40 123.1(3)
C34 C42 C43 110.3(3)
C34 C42 C44 112.0(3)
C43 C42 C44 107.9(3)
C34 C42 C45 108.1(3)
C43 C42 C45 109.1(3)
C44 C42 C45 109.4(3)
C39 C46 C48 110.5(3)
C39 C46 C49 107.1(3)
C48 C46 C49 109.3(3)
C39 C46 C47 111.8(3)
C48 C46 C47 109.2(3)
C49 C46 C47 108.9(3)
F7 C50 F6 104.3(3)
F7 C50 F8 101.7(3)
F6 C50 F8 101.3(3)
F7 C50 Pd2 123.0(2)
F6 C50 Pd2 114.5(2)
F8 C50 Pd2 109.3(2)

loop_
_geom_bond_atom_site_label_1
_geom_bond_atom_site_label_2
_geom_bond_distance
Pd1 C1 2.005(3)
Pd1 C25 2.007(4)
Pd1 N1 2.107(2)
Pd1 N2 2.143(3)
Pd2 C50 2.002(4)
Pd2 C26 2.011(3)
Pd2 N3 2.105(2)
Pd2 N4 2.141(3)
F1 C4 1.367(4)
F2 C25 1.354(4)
F3 C25 1.345(4)
F4 C25 1.389(4)
F5 C29 1.373(4)
F6 C50 1.345(4)
F7 C50 1.341(4)
F8 C50 1.388(4)
N1 C7 1.339(4)
N1 C11 1.359(4)
N2 C16 1.346(4)
N2 C12 1.351(4)
N3 C32 1.341(4)
N3 C36 1.354(4)
N4 C41 1.346(4)
N4 C37 1.356(4)
C1 C2 1.394(5)
C1 C6 1.411(5)
C2 C3 1.399(5)
C3 C4 1.360(6)
C4 C5 1.331(6)
C5 C6 1.397(5)
C7 C8 1.386(4)
C8 C9 1.388(4)
C9 C10 1.390(4)
C9 C17 1.528(4)
C10 C11 1.392(4)
C11 C12 1.484(4)
C12 C13 1.385(4)
C13 C14 1.389(4)
C14 C15 1.392(5)
C14 C21 1.527(4)
C15 C16 1.382(4)
C17 C19 1.528(5)
C17 C20 1.536(5)
C17 C18 1.542(5)
C21 C22 1.530(5)
C21 C24 1.534(5)
C21 C23 1.536(5)
C26 C27 1.399(4)
C26 C31 1.399(4)
C27 C28 1.386(5)
C28 C29 1.388(5)
C29 C30 1.323(6)
C30 C31 1.388(5)
C32 C33 1.379(4)
C33 C34 1.394(4)
C34 C35 1.393(4)
C34 C42 1.528(4)
C35 C36 1.392(4)
C36 C37 1.482(4)
C37 C38 1.392(4)
C38 C39 1.397(4)
C39 C40 1.392(5)
C39 C46 1.523(5)
C40 C41 1.375(5)
C42 C43 1.530(5)
C42 C44 1.535(5)
C42 C45 1.535(5)
C46 C48 1.528(5)
C46 C49 1.533(5)
C46 C47 1.535(5)
